data_4086654
loop_
_publ_author_name
'Chu, Wan-Yi'
'Richers, Casseday P.'
'Kahle, Elizabeth R.'
'Rauchfuss, Thomas B.'
'Arrigoni, Federica'
'Zampella, Giuseppe'

_publ_section_title
;
 Imine-Centered Reactions in Imino-Phosphine Complexes of Iron Carbonyls
;
_journal_issue 17
_journal_name_full Organometallics
_journal_page_first 2782
_journal_paper_doi 10.1021/acs.organomet.6b00318
_journal_volume 35
_journal_year 2016
_chemical_formula_moiety 'C30 H28 Cl Fe N O2 P2'
_chemical_formula_sum 'C30 H28 Cl Fe N O2 P2'
_chemical_formula_weight 587.77
_chemical_name_systematic
;
 ?
;
_space_group_crystal_system triclinic
_space_group_IT_number 2
_space_group_name_Hall '-P 1'
_space_group_name_H-M_alt 'P -1'
_symmetry_space_group_name_Hall '-P 1'
_symmetry_space_group_name_H-M 'P -1'
_atom_sites_solution_hydrogens geom
_atom_sites_solution_primary iterative
_audit_creation_date 2016-04-11
_audit_creation_method
;
Olex2 1.2
(compiled 2016.02.19 svn.r3266 for OlexSys, GUI svn.r5155)
;
_cell_angle_alpha 104.2885(11)
_cell_angle_beta 94.2083(11)
_cell_angle_gamma 115.0342(10)
_cell_formula_units_Z 2
_cell_length_a 10.8245(3)
_cell_length_b 11.3704(3)
_cell_length_c 12.7062(3)
_cell_measurement_reflns_used 9883
_cell_measurement_temperature 100(2)
_cell_measurement_theta_max 28.27
_cell_measurement_theta_min 2.24
_cell_volume 1344.66(6)
_computing_cell_refinement 'SAINT v8.34A (Bruker, 2013)'
_computing_data_reduction 'SAINT v8.34A (Bruker, 2013)'
_computing_molecular_graphics 'Olex2 (Dolomanov et al., 2009)'
_computing_publication_material 'Olex2 (Dolomanov et al., 2009)'
_computing_structure_refinement 'XL (Sheldrick, 2008)'
_computing_structure_solution 'olex2.solve (Bourhis et al., 2015)'
_diffrn_ambient_temperature 100.15
_diffrn_detector 'Bruker APEXII CCD area detector'
_diffrn_detector_type 'CCD area detector'
_diffrn_measured_fraction_theta_full 0.999
_diffrn_measured_fraction_theta_max 0.999
_diffrn_measurement_device 'kappa diffractometer'
_diffrn_measurement_device_type 'Bruker Kappa/ApexII CCD'
_diffrn_measurement_method 'profile data from \f and \w scans'
_diffrn_radiation_monochromator graphite
_diffrn_radiation_probe x-ray
_diffrn_radiation_type MoK\a
_diffrn_radiation_wavelength 0.71073
_diffrn_reflns_av_R_equivalents 0.0305
_diffrn_reflns_av_unetI/netI 0.0176
_diffrn_reflns_Laue_measured_fraction_full 0.999
_diffrn_reflns_Laue_measured_fraction_max 0.999
_diffrn_reflns_limit_h_max 14
_diffrn_reflns_limit_h_min -14
_diffrn_reflns_limit_k_max 15
_diffrn_reflns_limit_k_min -15
_diffrn_reflns_limit_l_max 16
_diffrn_reflns_limit_l_min -16
_diffrn_reflns_number 46790
_diffrn_reflns_point_group_measured_fraction_full 0.999
_diffrn_reflns_point_group_measured_fraction_max 0.999
_diffrn_reflns_theta_full 25.242
_diffrn_reflns_theta_max 28.285
_diffrn_reflns_theta_min 2.239
_diffrn_source 'fine-focus sealed X-ray tube'
_diffrn_source_target Mo
_diffrn_source_type 'Siemens fine-focus sealed tube'
_diffrn_standards_number 0
_exptl_absorpt_coefficient_mu 0.808
_exptl_absorpt_correction_T_max 0.9416
_exptl_absorpt_correction_T_min 0.8558
_exptl_absorpt_correction_type integration
_exptl_absorpt_process_details
;
SADABS-2014/4 (Bruker,2014/4) was used for absorption correction.
wR2(int) was 0.0470 before and 0.0429 after correction.
The Ratio of minimum to maximum transmission is 0.9089.
The \l/2 correction factor is Not present.
;
_exptl_crystal_colour orange
_exptl_crystal_density_diffrn 1.452
_exptl_crystal_description prism
_exptl_crystal_F_000 608
_exptl_crystal_preparation
; 
The data crystal was mounted using oil (Parantone-N, Exxon) to a 
0.3 mm cryo-loop (Hampton Research) with the (3 -3 2) scattering 
planes roughly normal to the spindle axis.  
;
_exptl_crystal_size_max 0.319
_exptl_crystal_size_mid 0.161
_exptl_crystal_size_min 0.145
_refine_diff_density_max 0.421
_refine_diff_density_min -0.270
_refine_diff_density_rms 0.055
_refine_ls_extinction_method none
_refine_ls_goodness_of_fit_ref 1.039
_refine_ls_hydrogen_treatment constr
_refine_ls_matrix_type full
_refine_ls_number_parameters 337
_refine_ls_number_reflns 6673
_refine_ls_number_restraints 0
_refine_ls_restrained_S_all 1.039
_refine_ls_R_factor_all 0.0281
_refine_ls_R_factor_gt 0.0250
_refine_ls_shift/su_max 0.002
_refine_ls_shift/su_mean 0.000
_refine_ls_structure_factor_coef Fsqd
_refine_ls_weighting_details 'w=1/[\s^2^(Fo^2^)+(0.0280P)^2^+0.8840P] where P=(Fo^2^+2Fc^2^)/3'
_refine_ls_weighting_scheme calc
_refine_ls_wR_factor_gt 0.0631
_refine_ls_wR_factor_ref 0.0650
_reflns_Friedel_coverage 0.000
_reflns_number_gt 6131
_reflns_number_total 6673
_reflns_threshold_expression 'I > 2\s(I)'
_cod_data_source_file om6b00318_si_003.cif
_cod_data_source_block FePNCO2PMe3
_cod_depositor_comments 'Adding full bibliography for 4086653--4086659.cif.'
_cod_database_code 4086654
_shelxl_version_number 2014-3
_shelx_space_group_comment
;
The symmetry employed for this shelxl refinement is uniquely defined
by the following loop, which should always be used as a source of
symmetry information in preference to the above space-group names.
They are only intended as comments.
;
_shelx_estimated_absorpt_t_max 0.892
_shelx_estimated_absorpt_t_min 0.783
_olex2_refinement_description
;
1. Fixed Uiso
 At 1.2 times of:
  All C(H) groups
 At 1.5 times of:
  All C(H,H,H) groups
2.a Ternary CH refined with riding coordinates:
 C6(H6)
2.b Aromatic/amide H refined with riding coordinates:
 C8(H8), C9(H9), C10(H10), C11(H11), C14(H14), C15(H15), C16(H16), C17(H17),
 C18(H18), C20(H20), C21(H21), C22(H22), C23(H23), C24(H24), C26(H26), C27(H27),
  C29(H29), C30(H30)
2.c Idealised Me refined as rotating group:
 C3(H3A,H3B,H3C), C4(H4A,H4B,H4C), C5(H5A,H5B,H5C)
;
_olex2_submission_special_instructions 'No special instructions were received'

loop_
_space_group_symop_operation_xyz
'x, y, z'
'-x, -y, -z'

loop_
_atom_site_label
_atom_site_type_symbol
_atom_site_fract_x
_atom_site_fract_y
_atom_site_fract_z
_atom_site_U_iso_or_equiv
_atom_site_adp_type
_atom_site_occupancy
_atom_site_site_symmetry_order
_atom_site_calc_flag
_atom_site_refinement_flags_posn
Fe1 Fe 0.04888(2) 0.58778(2) 0.78155(2) 0.00901(5) Uani 1 1 d .
Cl1 Cl -0.08646(4) 1.13720(3) 0.65921(3) 0.02255(8) Uani 1 1 d .
P1 P -0.17666(3) 0.53848(3) 0.77262(3) 0.01278(7) Uani 1 1 d .
P2 P 0.27296(3) 0.64279(3) 0.78972(2) 0.00953(7) Uani 1 1 d .
O1 O -0.01985(11) 0.39797(10) 0.55868(8) 0.0217(2) Uani 1 1 d .
O2 O 0.02911(10) 0.40177(10) 0.90957(8) 0.0193(2) Uani 1 1 d .
N1 N 0.12206(11) 0.78726(10) 0.80805(8) 0.01112(19) Uani 1 1 d .
C1 C 0.00661(13) 0.47819(13) 0.64366(10) 0.0130(2) Uani 1 1 d .
C2 C 0.03380(12) 0.47309(13) 0.85810(10) 0.0128(2) Uani 1 1 d .
C3 C -0.22447(14) 0.64775(15) 0.87414(12) 0.0195(3) Uani 1 1 d .
H3A H -0.1904 0.6512 0.9490 0.029 Uiso 1 1 calc GR
H3B H -0.3260 0.6108 0.8606 0.029 Uiso 1 1 calc GR
H3C H -0.1827 0.7400 0.8674 0.029 Uiso 1 1 calc GR
C4 C -0.27137(14) 0.52803(14) 0.64309(11) 0.0193(3) Uani 1 1 d .
H4A H -0.2329 0.6182 0.6322 0.029 Uiso 1 1 calc GR
H4B H -0.3700 0.4971 0.6463 0.029 Uiso 1 1 calc GR
H4C H -0.2622 0.4632 0.5812 0.029 Uiso 1 1 calc GR
C5 C -0.28185(14) 0.37165(15) 0.78720(14) 0.0247(3) Uani 1 1 d .
H5A H -0.2687 0.3023 0.7328 0.037 Uiso 1 1 calc GR
H5B H -0.3802 0.3511 0.7744 0.037 Uiso 1 1 calc GR
H5C H -0.2533 0.3717 0.8622 0.037 Uiso 1 1 calc GR
C6 C 0.12250(12) 0.76400(12) 0.91050(10) 0.0115(2) Uani 1 1 d .
H6 H 0.0527 0.7780 0.9525 0.014 Uiso 1 1 calc R
C7 C 0.26115(13) 0.80398(12) 0.97770(10) 0.0117(2) Uani 1 1 d .
C8 C 0.30441(13) 0.88612(12) 1.08811(10) 0.0143(2) Uani 1 1 d .
H8 H 0.2413 0.9100 1.1251 0.017 Uiso 1 1 calc R
C9 C 0.43990(14) 0.93311(13) 1.14418(11) 0.0163(2) Uani 1 1 d .
H9 H 0.4679 0.9870 1.2199 0.020 Uiso 1 1 calc R
C10 C 0.53475(13) 0.90192(13) 1.09044(11) 0.0161(2) Uani 1 1 d .
H10 H 0.6286 0.9389 1.1278 0.019 Uiso 1 1 calc R
C11 C 0.49111(13) 0.81623(13) 0.98170(11) 0.0144(2) Uani 1 1 d .
H11 H 0.5548 0.7932 0.9448 0.017 Uiso 1 1 calc R
C12 C 0.35404(13) 0.76421(12) 0.92682(10) 0.0114(2) Uani 1 1 d .
C13 C 0.31545(12) 0.50232(12) 0.77937(10) 0.0118(2) Uani 1 1 d .
C14 C 0.34652(13) 0.46648(13) 0.87166(11) 0.0143(2) Uani 1 1 d .
H14 H 0.3601 0.5243 0.9442 0.017 Uiso 1 1 calc R
C15 C 0.35769(14) 0.34626(14) 0.85764(11) 0.0178(3) Uani 1 1 d .
H15 H 0.3795 0.3228 0.9208 0.021 Uiso 1 1 calc R
C16 C 0.33723(14) 0.26064(14) 0.75235(12) 0.0180(3) Uani 1 1 d .
H16 H 0.3435 0.1780 0.7433 0.022 Uiso 1 1 calc R
C17 C 0.30750(14) 0.29607(14) 0.66014(11) 0.0180(3) Uani 1 1 d .
H17 H 0.2945 0.2380 0.5878 0.022 Uiso 1 1 calc R
C18 C 0.29673(14) 0.41602(13) 0.67311(11) 0.0160(2) Uani 1 1 d .
H18 H 0.2766 0.4397 0.6096 0.019 Uiso 1 1 calc R
C19 C 0.36763(13) 0.72161(12) 0.69247(10) 0.0117(2) Uani 1 1 d .
C20 C 0.30700(13) 0.76824(13) 0.62283(10) 0.0138(2) Uani 1 1 d .
H20 H 0.2153 0.7573 0.6248 0.017 Uiso 1 1 calc R
C21 C 0.38044(15) 0.83101(13) 0.55016(11) 0.0176(3) Uani 1 1 d .
H21 H 0.3381 0.8616 0.5021 0.021 Uiso 1 1 calc R
C22 C 0.51474(15) 0.84889(14) 0.54781(12) 0.0201(3) Uani 1 1 d .
H22 H 0.5648 0.8925 0.4988 0.024 Uiso 1 1 calc R
C23 C 0.57636(15) 0.80290(15) 0.61729(12) 0.0209(3) Uani 1 1 d .
H23 H 0.6686 0.8153 0.6159 0.025 Uiso 1 1 calc R
C24 C 0.50291(14) 0.73881(14) 0.68885(11) 0.0170(2) Uani 1 1 d .
H24 H 0.5448 0.7065 0.7356 0.020 Uiso 1 1 calc R
C25 C 0.06264(12) 0.86320(12) 0.77698(10) 0.0110(2) Uani 1 1 d .
C26 C 0.06262(13) 0.97672(12) 0.85321(10) 0.0133(2) Uani 1 1 d .
H26 H 0.0950 0.9968 0.9302 0.016 Uiso 1 1 calc R
C27 C 0.01591(13) 1.06001(13) 0.81751(11) 0.0149(2) Uani 1 1 d .
H27 H 0.0160 1.1359 0.8699 0.018 Uiso 1 1 calc R
C28 C -0.03064(13) 1.03183(13) 0.70550(11) 0.0145(2) Uani 1 1 d .
C29 C -0.03177(13) 0.92099(13) 0.62819(11) 0.0142(2) Uani 1 1 d .
H29 H -0.0631 0.9027 0.5514 0.017 Uiso 1 1 calc R
C30 C 0.01311(13) 0.83719(12) 0.66383(10) 0.0130(2) Uani 1 1 d .
H30 H 0.0104 0.7604 0.6107 0.016 Uiso 1 1 calc R

loop_
_atom_site_aniso_label
_atom_site_aniso_U_11
_atom_site_aniso_U_22
_atom_site_aniso_U_33
_atom_site_aniso_U_23
_atom_site_aniso_U_13
_atom_site_aniso_U_12
Fe1 0.00928(9) 0.00899(9) 0.00953(9) 0.00327(6) 0.00206(6) 0.00460(7)
Cl1 0.02855(17) 0.02018(16) 0.02761(17) 0.01110(13) 0.00421(14) 0.01715(14)
P1 0.01008(14) 0.01257(15) 0.01660(16) 0.00562(12) 0.00294(12) 0.00534(12)
P2 0.00981(14) 0.01033(14) 0.01017(14) 0.00413(11) 0.00290(11) 0.00548(11)
O1 0.0292(5) 0.0208(5) 0.0132(5) 0.0005(4) 0.0006(4) 0.0129(4)
O2 0.0236(5) 0.0212(5) 0.0203(5) 0.0131(4) 0.0084(4) 0.0126(4)
N1 0.0137(5) 0.0094(5) 0.0107(5) 0.0025(4) 0.0022(4) 0.0060(4)
C1 0.0121(5) 0.0140(6) 0.0152(6) 0.0070(5) 0.0022(4) 0.0066(5)
C2 0.0107(5) 0.0142(6) 0.0128(6) 0.0027(5) 0.0033(4) 0.0056(5)
C3 0.0162(6) 0.0246(7) 0.0208(7) 0.0063(5) 0.0073(5) 0.0121(5)
C4 0.0157(6) 0.0210(7) 0.0196(6) 0.0046(5) -0.0013(5) 0.0085(5)
C5 0.0133(6) 0.0189(7) 0.0437(9) 0.0167(6) 0.0065(6) 0.0050(5)
C6 0.0124(5) 0.0117(5) 0.0108(5) 0.0032(4) 0.0032(4) 0.0059(4)
C7 0.0134(6) 0.0091(5) 0.0125(5) 0.0051(4) 0.0024(4) 0.0041(4)
C8 0.0173(6) 0.0117(6) 0.0133(6) 0.0044(5) 0.0035(5) 0.0058(5)
C9 0.0212(6) 0.0108(6) 0.0124(6) 0.0031(5) -0.0013(5) 0.0043(5)
C10 0.0145(6) 0.0120(6) 0.0184(6) 0.0071(5) -0.0027(5) 0.0026(5)
C11 0.0129(6) 0.0134(6) 0.0179(6) 0.0076(5) 0.0027(5) 0.0055(5)
C12 0.0130(5) 0.0097(5) 0.0110(5) 0.0043(4) 0.0017(4) 0.0040(4)
C13 0.0107(5) 0.0127(5) 0.0150(6) 0.0058(5) 0.0044(4) 0.0069(4)
C14 0.0148(6) 0.0163(6) 0.0142(6) 0.0061(5) 0.0041(5) 0.0083(5)
C15 0.0196(6) 0.0198(6) 0.0208(6) 0.0117(5) 0.0056(5) 0.0119(5)
C16 0.0172(6) 0.0153(6) 0.0266(7) 0.0084(5) 0.0067(5) 0.0107(5)
C17 0.0193(6) 0.0176(6) 0.0180(6) 0.0021(5) 0.0041(5) 0.0112(5)
C18 0.0188(6) 0.0186(6) 0.0144(6) 0.0055(5) 0.0037(5) 0.0116(5)
C19 0.0130(5) 0.0104(5) 0.0113(5) 0.0033(4) 0.0038(4) 0.0048(4)
C20 0.0146(6) 0.0134(6) 0.0127(6) 0.0037(5) 0.0026(4) 0.0060(5)
C21 0.0238(7) 0.0161(6) 0.0149(6) 0.0071(5) 0.0047(5) 0.0096(5)
C22 0.0251(7) 0.0173(6) 0.0208(7) 0.0100(5) 0.0124(5) 0.0088(5)
C23 0.0170(6) 0.0231(7) 0.0264(7) 0.0112(6) 0.0116(5) 0.0095(5)
C24 0.0155(6) 0.0199(6) 0.0200(6) 0.0096(5) 0.0065(5) 0.0097(5)
C25 0.0094(5) 0.0103(5) 0.0138(6) 0.0044(4) 0.0037(4) 0.0044(4)
C26 0.0148(6) 0.0131(6) 0.0118(5) 0.0031(4) 0.0034(4) 0.0066(5)
C27 0.0157(6) 0.0113(5) 0.0179(6) 0.0027(5) 0.0045(5) 0.0070(5)
C28 0.0139(6) 0.0126(6) 0.0211(6) 0.0088(5) 0.0043(5) 0.0076(5)
C29 0.0135(6) 0.0157(6) 0.0139(6) 0.0055(5) 0.0025(4) 0.0066(5)
C30 0.0137(6) 0.0121(5) 0.0128(6) 0.0022(4) 0.0028(4) 0.0064(5)

loop_
_atom_type_symbol
_atom_type_description
_atom_type_scat_dispersion_real
_atom_type_scat_dispersion_imag
_atom_type_scat_source
C C 0.0033 0.0016 'International Tables Vol C Tables 4.2.6.8 and 6.1.1.4'
H H 0.0000 0.0000 'International Tables Vol C Tables 4.2.6.8 and 6.1.1.4'
N N 0.0061 0.0033 'International Tables Vol C Tables 4.2.6.8 and 6.1.1.4'
O O 0.0106 0.0060 'International Tables Vol C Tables 4.2.6.8 and 6.1.1.4'
P P 0.1023 0.0942 'International Tables Vol C Tables 4.2.6.8 and 6.1.1.4'
Cl Cl 0.1484 0.1585 'International Tables Vol C Tables 4.2.6.8 and 6.1.1.4'
Fe Fe 0.3463 0.8444 'International Tables Vol C Tables 4.2.6.8 and 6.1.1.4'

loop_
_exptl_crystal_face_index_h
_exptl_crystal_face_index_k
_exptl_crystal_face_index_l
_exptl_crystal_face_perp_dist
0.00 0.00 1.00 0.0650
0.00 0.00 -1.00 0.0660
1.00 0.00 0.00 0.1190
-1.00 0.00 0.00 0.1530
0.00 1.00 0.00 0.0820
0.00 -1.00 0.00 0.1210
2.00 -2.00 1.00 0.0510
-2.00 2.00 -1.00 0.0770
-1.00 0.00 1.00 0.1180
1.00 -2.00 2.00 0.0480
-1.00 2.00 -2.00 0.0740
1.00 -1.00 0.00 0.0460
-1.00 1.00 1.00 0.0750
1.00 1.00 -2.00 0.1160

loop_
_geom_angle_atom_site_label_1
_geom_angle_atom_site_label_2
_geom_angle_atom_site_label_3
_geom_angle
P2 Fe1 P1 178.197(13)
N1 Fe1 P1 96.88(3)
N1 Fe1 P2 81.38(3)
N1 Fe1 C6 40.35(4)
C1 Fe1 P1 89.66(4)
C1 Fe1 P2 90.78(4)
C1 Fe1 N1 119.25(5)
C1 Fe1 C6 159.45(5)
C2 Fe1 P1 91.38(4)
C2 Fe1 P2 90.25(4)
C2 Fe1 N1 138.89(5)
C2 Fe1 C1 100.92(6)
C2 Fe1 C6 98.93(5)
C6 Fe1 P1 95.15(4)
C6 Fe1 P2 83.84(4)
C3 P1 Fe1 119.53(5)
C3 P1 C4 101.27(6)
C4 P1 Fe1 116.90(5)
C5 P1 Fe1 112.86(5)
C5 P1 C3 101.90(7)
C5 P1 C4 101.85(7)
C12 P2 Fe1 102.98(4)
C12 P2 C13 108.15(6)
C12 P2 C19 106.95(6)
C13 P2 Fe1 114.92(4)
C13 P2 C19 101.92(6)
C19 P2 Fe1 121.29(4)
C6 N1 Fe1 71.96(7)
C25 N1 Fe1 131.76(8)
C25 N1 C6 123.43(10)
O1 C1 Fe1 173.35(11)
O2 C2 Fe1 177.47(12)
N1 C6 Fe1 67.69(6)
N1 C6 C7 116.64(10)
C7 C6 Fe1 114.06(8)
C8 C7 C6 121.99(11)
C8 C7 C12 118.76(11)
C12 C7 C6 119.16(11)
C9 C8 C7 120.12(12)
C10 C9 C8 120.71(12)
C11 C10 C9 119.47(12)
C10 C11 C12 119.96(12)
C7 C12 P2 112.21(9)
C11 C12 P2 127.11(10)
C11 C12 C7 120.68(11)
C14 C13 P2 122.68(9)
C14 C13 C18 118.99(11)
C18 C13 P2 117.71(9)
C15 C14 C13 120.15(12)
C16 C15 C14 120.51(12)
C15 C16 C17 119.72(12)
C16 C17 C18 120.27(12)
C17 C18 C13 120.36(12)
C20 C19 P2 120.24(9)
C20 C19 C24 119.20(11)
C24 C19 P2 120.55(9)
C19 C20 C21 120.23(12)
C22 C21 C20 120.25(12)
C21 C22 C23 119.94(12)
C24 C23 C22 119.99(13)
C23 C24 C19 120.39(12)
N1 C25 C26 122.51(11)
N1 C25 C30 119.72(11)
C30 C25 C26 117.42(11)
C27 C26 C25 121.05(12)
C28 C27 C26 119.77(12)
C27 C28 Cl1 120.31(10)
C27 C28 C29 120.65(11)
C29 C28 Cl1 119.03(10)
C30 C29 C28 119.57(12)
C29 C30 C25 121.52(11)

loop_
_geom_bond_atom_site_label_1
_geom_bond_atom_site_label_2
_geom_bond_distance
Fe1 P1 2.2488(4)
Fe1 P2 2.2209(3)
Fe1 N1 1.9872(10)
Fe1 C1 1.7758(13)
Fe1 C2 1.7727(13)
Fe1 C6 2.0424(12)
Cl1 C28 1.7478(12)
P1 C3 1.8239(14)
P1 C4 1.8239(14)
P1 C5 1.8182(14)
P2 C12 1.8094(13)
P2 C13 1.8185(12)
P2 C19 1.8264(12)
O1 C1 1.1522(16)
O2 C2 1.1487(16)
N1 C6 1.3909(15)
N1 C25 1.3842(15)
C6 C7 1.4937(17)
C7 C8 1.3952(17)
C7 C12 1.4033(17)
C8 C9 1.3926(18)
C9 C10 1.3920(19)
C10 C11 1.3899(18)
C11 C12 1.3927(17)
C13 C14 1.3957(17)
C13 C18 1.4015(17)
C14 C15 1.3921(18)
C15 C16 1.3849(19)
C16 C17 1.3878(19)
C17 C18 1.3884(18)
C19 C20 1.3912(17)
C19 C24 1.3989(17)
C20 C21 1.3953(18)
C21 C22 1.384(2)
C22 C23 1.391(2)
C23 C24 1.3901(18)
C25 C26 1.4098(17)
C25 C30 1.4089(17)
C26 C27 1.3935(17)
C27 C28 1.3839(18)
C28 C29 1.3883(18)
C29 C30 1.3861(17)
